data_2204239
loop_
_publ_author_name
'Mehmet Akkurt'
'Sema \"Ozt\"urk'
'S\"uleyman Servi'
'Ahmet Cans\?iz'
'Memet \,Sekerci'
'Canan Kazak'

_publ_section_title
;
 5-Benzyl-4-phenyl-2,4-dihydro-1,2,4-triazole-3-thione
;
_journal_issue 9
_journal_name_full 'Acta Crystallographica Section E'
_journal_page_first o1507
_journal_page_last o1509
_journal_paper_doi 10.1107/S1600536804019099
_journal_volume 60
_journal_year 2004
_chemical_formula_iupac 'C15 H13 N3 S'
_chemical_formula_moiety 'C15 H13 N3 S'
_chemical_formula_sum 'C15 H13 N3 S'
_chemical_formula_weight 267.35
_chemical_name_systematic
;
5-Benzyl-4-phenyl-2,4-dihydro-1,2,4-triazole-3-thione
;
_space_group_IT_number 14
_symmetry_cell_setting monoclinic
_symmetry_space_group_name_Hall '-P 2yn'
_symmetry_space_group_name_H-M 'P 1 21/n 1'
_atom_sites_solution_hydrogens geom
_atom_sites_solution_primary direct
_atom_sites_solution_secondary difmap
_cell_angle_alpha 90
_cell_angle_beta 104.355(5)
_cell_angle_gamma 90
_cell_formula_units_Z 4
_cell_length_a 7.0467(5)
_cell_length_b 17.6802(13)
_cell_length_c 11.2725(7)
_cell_measurement_reflns_used 2998
_cell_measurement_temperature 296
_cell_measurement_theta_max 27.21
_cell_measurement_theta_min 2.19
_cell_volume 1360.56(17)
_computing_cell_refinement X-AREA
_computing_data_collection 'X-AREA (Stoe & Cie, 2002)'
_computing_data_reduction 'X-RED32 (Stoe & Cie, 2002)'
_computing_molecular_graphics 'ORTEP-3 (Farrugia, 1997)'
_computing_publication_material 'WinGX (Farrugia, 1999)'
_computing_structure_refinement 'SHELXL97 (Sheldrick, 1997)'
_computing_structure_solution 'SHELXS97 (Sheldrick, 1997)'
_diffrn_ambient_temperature 296
_diffrn_detector_area_resol_mean 6.67
_diffrn_measured_fraction_theta_full 0.997
_diffrn_measured_fraction_theta_max 0.997
_diffrn_measurement_device '2-circle goniometer'
_diffrn_measurement_device_type 'Stoe IPDS-II'
_diffrn_measurement_method \w
_diffrn_radiation_monochromator 'plane graphite'
_diffrn_radiation_type 'Mo K\a'
_diffrn_radiation_wavelength 0.71073
_diffrn_reflns_av_R_equivalents 0.1089
_diffrn_reflns_av_sigmaI/netI 0.0572
_diffrn_reflns_limit_h_max 9
_diffrn_reflns_limit_h_min -8
_diffrn_reflns_limit_k_max 22
_diffrn_reflns_limit_k_min -22
_diffrn_reflns_limit_l_max 14
_diffrn_reflns_limit_l_min -14
_diffrn_reflns_number 21276
_diffrn_reflns_reduction_process ' ?'
_diffrn_reflns_theta_full 27.13
_diffrn_reflns_theta_max 27.13
_diffrn_reflns_theta_min 2.19
_diffrn_standards_decay_% <2
_diffrn_standards_interval_count 0
_diffrn_standards_number 0
_exptl_absorpt_coefficient_mu 0.227
_exptl_absorpt_correction_type none
_exptl_crystal_colour colorless
_exptl_crystal_density_diffrn 1.305
_exptl_crystal_density_method 'Not Measured'
_exptl_crystal_description prism
_exptl_crystal_F_000 560
_exptl_crystal_size_max 0.45
_exptl_crystal_size_mid 0.35
_exptl_crystal_size_min 0.25
_refine_diff_density_max 0.33
_refine_diff_density_min -0.20
_refine_ls_extinction_coef 0.012(2)
_refine_ls_extinction_expression FC^*^=KFC[1+0.001XFC^2^\L^3^/SIN(2\Q)]^-1/4^
_refine_ls_extinction_method SHELXL97
_refine_ls_goodness_of_fit_ref 0.890
_refine_ls_hydrogen_treatment constr
_refine_ls_matrix_type full
_refine_ls_number_parameters 173
_refine_ls_number_reflns 2998
_refine_ls_number_restraints 0
_refine_ls_restrained_S_all 0.890
_refine_ls_R_factor_all 0.063
_refine_ls_R_factor_gt 0.039
_refine_ls_shift/su_max <0.001
_refine_ls_shift/su_mean 0.000
_refine_ls_structure_factor_coef Fsqd
_refine_ls_weighting_details 'calc w=1/[\s^2^(Fo^2^)+(0.0538P)^2^]         where P=(Fo^2^+2Fc^2^)/3'
_refine_ls_weighting_scheme calc
_refine_ls_wR_factor_gt 0.090
_refine_ls_wR_factor_ref 0.096
_reflns_number_gt 2023
_reflns_number_total 2998
_reflns_threshold_expression I>2\s(I)
_cod_data_source_file wk6024.cif
_cod_data_source_block I
_cod_depositor_comments
;
The following automatic conversions were performed:
'_symmetry_cell_setting' value 'Monoclinic' changed to 'monoclinic'
according to '/home/saulius/struct/CIF-dictionaries/cif_core.dic'
dictionary named 'cif_core.dic' version 2.4.1 from 2010-06-29.

Automatic conversion script
Id: cif_fix_enum 1527 2010-12-29 10:47:43Z saulius 

The following automatic conversions were performed:

'_symmetry_cell_setting' value 'Monoclinic' changed to 'monoclinic'
according to /home/saulius/struct/CIF-dictionaries/cif_core.dic
dictionary named 'cif_core.dic' version 2.4.1 from 2010-06-29.

Automatic conversion script
Id: cif_fix_values 1715 2011-07-08 13:25:40Z adriana 
;
_cod_original_sg_symbol_H-M 'P 21/n'
_cod_database_code 2204239

loop_
_symmetry_equiv_pos_as_xyz
x,y,z
1/2-x,1/2+y,1/2-z
-x,-y,-z
1/2+x,1/2-y,1/2+z

loop_
_atom_site_aniso_label
_atom_site_aniso_U_11
_atom_site_aniso_U_22
_atom_site_aniso_U_33
_atom_site_aniso_U_12
_atom_site_aniso_U_13
_atom_site_aniso_U_23
S1 0.0532(3) 0.0388(2) 0.0459(3) -0.0015(2) 0.0187(2) -0.0084(2)
N1 0.0423(7) 0.0319(7) 0.0337(7) 0.0009(5) 0.0087(5) -0.0056(5)
N2 0.0608(9) 0.0335(8) 0.0432(8) -0.0031(6) 0.0177(7) -0.0110(6)
N3 0.0591(9) 0.0430(9) 0.0460(9) -0.0093(7) 0.0170(7) -0.0068(7)
C1 0.0464(9) 0.0327(8) 0.0323(8) -0.0004(6) 0.0124(7) -0.0063(6)
C2 0.0480(9) 0.0416(9) 0.0400(9) 0.0039(7) 0.0091(7) -0.0053(7)
C3 0.0546(10) 0.0570(12) 0.0422(10) -0.0079(9) 0.0067(8) -0.0140(8)
C4 0.0726(13) 0.0445(11) 0.0581(12) -0.0076(9) 0.0178(10) -0.0210(9)
C5 0.0724(13) 0.0370(10) 0.0687(13) 0.0114(9) 0.0152(11) -0.0108(9)
C6 0.0522(10) 0.0435(10) 0.0456(10) 0.0071(8) 0.0059(8) -0.0082(8)
C7 0.0454(8) 0.0301(8) 0.0301(8) 0.0045(6) 0.0058(6) -0.0042(6)
C8 0.0435(8) 0.0412(10) 0.0379(9) -0.0017(7) 0.0075(7) -0.0043(7)
C9 0.0440(9) 0.0610(12) 0.0485(10) -0.0016(8) 0.0157(8) -0.0043(9)
C10 0.0415(8) 0.0477(10) 0.0439(9) -0.0013(7) 0.0178(7) -0.0024(7)
C11 0.0643(12) 0.0470(11) 0.0625(13) 0.0065(9) 0.0202(10) 0.0008(9)
C12 0.0671(12) 0.0701(15) 0.0641(14) 0.0147(10) 0.0159(10) 0.0217(12)
C13 0.0654(13) 0.0965(19) 0.0441(11) 0.0001(11) 0.0149(9) 0.0037(11)
C14 0.0840(15) 0.0734(15) 0.0510(12) 0.0040(12) 0.0226(11) -0.0155(11)
C15 0.0662(12) 0.0524(12) 0.0518(11) 0.0116(9) 0.0218(9) -0.0023(9)

loop_
_atom_site_label
_atom_site_fract_x
_atom_site_fract_y
_atom_site_fract_z
_atom_site_U_iso_or_equiv
_atom_site_thermal_displace_type
_atom_site_calc_flag
_atom_site_refinement_flags
_atom_site_occupancy
_atom_site_type_symbol
S1 0.59031(6) 0.12047(2) 0.06279(4) 0.0448(2) Uani . . 1.000 S
N1 0.31980(18) 0.12316(7) 0.20129(12) 0.0361(4) Uani . . 1.000 N
N2 0.3003(2) 0.02542(8) 0.08932(13) 0.0450(5) Uani . . 1.000 N
N3 0.1540(2) 0.01749(8) 0.14915(14) 0.0487(5) Uani . . 1.000 N
C1 0.3819(2) 0.19360(9) 0.26258(14) 0.0367(5) Uani . . 1.000 C
C2 0.5575(2) 0.19735(10) 0.34849(15) 0.0435(5) Uani . . 1.000 C
C3 0.6167(3) 0.26540(11) 0.40688(17) 0.0522(6) Uani . . 1.000 C
C4 0.4989(3) 0.32831(11) 0.37930(19) 0.0581(7) Uani . . 1.000 C
C5 0.3236(3) 0.32383(11) 0.2937(2) 0.0598(7) Uani . . 1.000 C
C6 0.2637(3) 0.25627(10) 0.23384(17) 0.0482(6) Uani . . 1.000 C
C7 0.4051(2) 0.08890(9) 0.11751(13) 0.0358(5) Uani . . 1.000 C
C8 0.1685(2) 0.07759(10) 0.21668(15) 0.0413(5) Uani . . 1.000 C
C9 0.0410(3) 0.09483(12) 0.30001(17) 0.0504(6) Uani . . 1.000 C
C10 0.1453(2) 0.09751(10) 0.43353(16) 0.0431(5) Uani . . 1.000 C
C11 0.2409(3) 0.03485(11) 0.4927(2) 0.0571(7) Uani . . 1.000 C
C12 0.3288(3) 0.03720(14) 0.6163(2) 0.0672(8) Uani . . 1.000 C
C13 0.3211(3) 0.10145(15) 0.6827(2) 0.0684(9) Uani . . 1.000 C
C14 0.2284(3) 0.16446(14) 0.6246(2) 0.0684(8) Uani . . 1.000 C
C15 0.1426(3) 0.16243(11) 0.50140(18) 0.0555(7) Uani . . 1.000 C
H2 0.63610 0.15460 0.36740 0.0520 Uiso calc R 1.000 H
H3 0.73620 0.26860 0.46470 0.0630 Uiso calc R 1.000 H
H4 0.53850 0.37390 0.41890 0.0700 Uiso calc R 1.000 H
H5 0.24410 0.36640 0.27560 0.0720 Uiso calc R 1.000 H
H6 0.14520 0.25330 0.17500 0.0580 Uiso calc R 1.000 H
H9A -0.06120 0.05680 0.28850 0.0610 Uiso calc R 1.000 H
H9B -0.02180 0.14330 0.27690 0.0610 Uiso calc R 1.000 H
H11 0.24610 -0.00930 0.44880 0.0690 Uiso calc R 1.000 H
H12 0.39400 -0.00530 0.65490 0.0810 Uiso calc R 1.000 H
H13 0.37810 0.10240 0.76650 0.0820 Uiso calc R 1.000 H
H14 0.22380 0.20850 0.66880 0.0820 Uiso calc R 1.000 H
H15 0.08130 0.20560 0.46270 0.0670 Uiso calc R 1.000 H
H22 0.32260 -0.00750 0.03820 0.0540 Uiso calc R 1.000 H

loop_
_atom_type_symbol
_atom_type_description
_atom_type_scat_dispersion_real
_atom_type_scat_dispersion_imag
_atom_type_scat_source
S S 0.1246 0.1234 'International Tables Vol C Tables 4.2.6.8 and 6.1.1.4'
N N 0.0061 0.0033 'International Tables Vol C Tables 4.2.6.8 and 6.1.1.4'
H H 0.0000 0.0000 'International Tables Vol C Tables 4.2.6.8 and 6.1.1.4'
C C 0.0033 0.0016 'International Tables Vol C Tables 4.2.6.8 and 6.1.1.4'

loop_
_geom_angle_atom_site_label_1
_geom_angle_atom_site_label_2
_geom_angle_atom_site_label_3
_geom_angle
_geom_angle_publ_flag
C1 N1 C7 125.22(13) yes
C1 N1 C8 126.65(13) yes
C7 N1 C8 108.11(13) yes
N3 N2 C7 114.01(13) yes
N2 N3 C8 104.21(13) yes
N3 N2 H22 122.98 no
C7 N2 H22 123.01 no
N1 C1 C2 119.66(14) yes
C2 C1 C6 121.01(16) no
N1 C1 C6 119.33(14) yes
C1 C2 C3 119.37(16) no
C2 C3 C4 120.05(18) no
C3 C4 C5 120.06(18) no
C4 C5 C6 120.41(19) no
C1 C6 C5 119.09(18) no
N1 C7 N2 102.86(13) yes
S1 C7 N2 128.90(12) yes
S1 C7 N1 128.23(12) yes
N1 C8 C9 124.56(16) yes
N1 C8 N3 110.81(14) yes
N3 C8 C9 124.63(16) yes
C8 C9 C10 114.71(16) no
C9 C10 C11 121.18(17) no
C11 C10 C15 118.12(17) no
C9 C10 C15 120.67(17) no
C10 C11 C12 120.52(19) no
C11 C12 C13 120.6(2) no
C12 C13 C14 119.4(2) no
C13 C14 C15 120.0(2) no
C10 C15 C14 121.29(19) no
C1 C2 H2 120.30 no
C3 C2 H2 120.33 no
C2 C3 H3 119.97 no
C4 C3 H3 119.98 no
C3 C4 H4 119.97 no
C5 C4 H4 119.97 no
C4 C5 H5 119.81 no
C6 C5 H5 119.78 no
C1 C6 H6 120.43 no
C5 C6 H6 120.48 no
C8 C9 H9A 108.60 no
C8 C9 H9B 108.61 no
C10 C9 H9A 108.56 no
C10 C9 H9B 108.56 no
H9A C9 H9B 107.59 no
C10 C11 H11 119.72 no
C12 C11 H11 119.76 no
C11 C12 H12 119.64 no
C13 C12 H12 119.76 no
C12 C13 H13 120.29 no
C14 C13 H13 120.28 no
C13 C14 H14 119.99 no
C15 C14 H14 119.99 no
C10 C15 H15 119.35 no
C14 C15 H15 119.36 no

loop_
_geom_bond_atom_site_label_1
_geom_bond_atom_site_label_2
_geom_bond_distance
_geom_bond_publ_flag
S1 C7 1.6717(15) yes
N1 C1 1.439(2) yes
N1 C7 1.379(2) yes
N1 C8 1.381(2) yes
N2 N3 1.372(2) yes
N2 C7 1.338(2) yes
N3 C8 1.296(2) yes
N2 H22 0.8605 no
C1 C6 1.376(2) no
C1 C2 1.371(2) no
C2 C3 1.385(3) no
C3 C4 1.377(3) no
C4 C5 1.368(3) no
C5 C6 1.385(3) no
C8 C9 1.484(3) no
C9 C10 1.503(3) no
C10 C15 1.382(3) no
C10 C11 1.380(3) no
C11 C12 1.378(3) no
C12 C13 1.369(3) no
C13 C14 1.373(3) no
C14 C15 1.371(3) no
C2 H2 0.9300 no
C3 H3 0.9300 no
C4 H4 0.9301 no
C5 H5 0.9302 no
C6 H6 0.9302 no
C9 H9A 0.9702 no
C9 H9B 0.9700 no
C11 H11 0.9298 no
C12 H12 0.9305 no
C13 H13 0.9305 no
C14 H14 0.9293 no
C15 H15 0.9306 no

loop_
_geom_contact_atom_site_label_1
_geom_contact_atom_site_label_2
_geom_contact_distance
_geom_contact_site_symmetry_2
_geom_contact_publ_flag
S1 C2 3.5556(17) . no
S1 C9 3.638(2) 1_655 no
S1 N2 3.2928(15) 3_655 no
S1 H9B 3.1919 1_655 no
S1 H22 2.4512 3_655 no
S1 H3 3.1508 4_454 no
N1 N3 2.2046(19) . no
N2 N1 2.1242(19) . no
N2 S1 3.2928(15) 3_655 no
N3 N1 2.2046(19) . no
N2 H4 2.9163 4_454 no
N3 H4 2.8909 2_545 no
N3 H5 2.8406 2_545 no
C1 C10 3.313(2) . no
C1 C15 3.556(3) . no
C2 S1 3.5556(17) . no
C3 C6 3.593(3) 4_555 no
C6 C3 3.593(3) 4_454 no
C6 C9 3.427(3) . no
C9 S1 3.638(2) 1_455 no
C9 C6 3.427(3) . no
C10 C1 3.313(2) . no
C15 C1 3.556(3) . no
C1 H9B 3.0228 . no
C2 H14 3.0699 4_554 no
C3 H14 2.9982 4_554 no
C3 H6 2.9972 4_555 no
C6 H3 3.0239 4_454 no
C6 H9B 2.9592 . no
C7 H12 2.9950 3_656 no
C7 H4 3.0415 4_454 no
C8 H11 2.9658 . no
C12 H9A 2.9108 3_556 no
C13 H5 2.9592 4_555 no
H3 S1 3.1508 4_555 no
H3 C6 3.0239 4_555 no
H4 N3 2.8909 2_555 no
H4 N2 2.9163 4_555 no
H4 C7 3.0415 4_555 no
H5 N3 2.8406 2_555 no
H5 C13 2.9592 4_454 no
H6 C3 2.9972 4_454 no
H9A C12 2.9108 3_556 no
H9B S1 3.1919 1_455 no
H9B C1 3.0228 . no
H9B C6 2.9592 . no
H9B H15 2.3180 . no
H11 C8 2.9658 . no
H12 C7 2.9950 3_656 no
H14 C2 3.0699 4_455 no
H14 C3 2.9982 4_455 no
H15 H9B 2.3180 . no
H22 S1 2.4512 3_655 no

loop_
_geom_hbond_atom_site_label_D
_geom_hbond_atom_site_label_H
_geom_hbond_atom_site_label_A
_geom_hbond_site_symmetry_A
_geom_hbond_distance_DH
_geom_hbond_distance_HA
_geom_hbond_distance_DA
_geom_hbond_angle_DHA
_geom_hbond_publ_flag
N2 H22 S1 3_655 0.86 2.45 3.293(2) 166 yes
C4 H4 Cg1 4_555 0.93 2.95 3.715(2) 141 yes
C12 H12 Cg1 3_656 0.93 2.98 3.796(2) 147 yes
C14 H14 Cg2 4_455 0.93 2.99 3.603(2) 125 yes

loop_
_geom_torsion_atom_site_label_1
_geom_torsion_atom_site_label_2
_geom_torsion_atom_site_label_3
_geom_torsion_atom_site_label_4
_geom_torsion
_geom_torsion_publ_flag
C1 N1 C7 N2 178.73(14) no
C7 N1 C1 C2 -69.3(2) no
C8 N1 C1 C2 109.59(18) no
C7 N1 C1 C6 110.66(18) yes
C8 N1 C1 C6 -70.4(2) yes
C7 N1 C8 N3 0.26(18) no
C1 N1 C8 C9 0.7(3) yes
C7 N1 C8 C9 179.79(16) yes
C8 N1 C7 S1 178.35(12) yes
C8 N1 C7 N2 -0.34(16) no
C1 N1 C7 S1 -2.6(2) yes
C1 N1 C8 N3 -178.79(14) no
C7 N2 N3 C8 -0.17(19) no
N3 N2 C7 S1 -178.35(12) no
N3 N2 C7 N1 0.32(17) no
N2 N3 C8 N1 -0.06(18) no
N2 N3 C8 C9 -179.59(16) yes
N1 C1 C6 C5 179.58(17) no
N1 C1 C2 C3 179.80(15) no
C2 C1 C6 C5 -0.5(3) no
C6 C1 C2 C3 -0.2(3) no
C1 C2 C3 C4 0.6(3) no
C2 C3 C4 C5 -0.3(3) no
C3 C4 C5 C6 -0.3(3) no
C4 C5 C6 C1 0.7(3) no
N3 C8 C9 C10 115.7(2) no
N1 C8 C9 C10 -63.8(2) no
C8 C9 C10 C15 120.92(19) yes
C8 C9 C10 C11 -61.2(2) yes
C9 C10 C15 C14 176.58(19) no
C9 C10 C11 C12 -177.24(19) no
C15 C10 C11 C12 0.8(3) no
C11 C10 C15 C14 -1.4(3) no
C10 C11 C12 C13 0.7(3) no
C11 C12 C13 C14 -1.4(3) no
C12 C13 C14 C15 0.8(3) no
C13 C14 C15 C10 0.7(3) no

loop_
_cod_related_entry_id
_cod_related_entry_database
_cod_related_entry_code
1 ChemSpider 580899
